data_1523823
loop_
_publ_author_name
'Heumann, T.'
'Kniepmeyer, M.'

_publ_section_title
;
 A5 B-Phasen voom Typ Cu5 Ca und Lavesphasen in den Systemen des
 Strontiums mit Palladium, Platin, Rhodium und Iridium
;
_journal_name_full 'Zeitschrift fuer Anorganische und Allgemeine Chemie'
_journal_page_first 191
_journal_page_last 204
_journal_volume 290
_journal_year 1957
_chemical_formula_sum 'Pt5 Sr'
_space_group_IT_number 191
_symmetry_space_group_name_Hall '-P 6 2'
_symmetry_space_group_name_H-M 'P 6/m m m'
_cell_angle_alpha 90
_cell_angle_beta 90
_cell_angle_gamma 120
_cell_formula_units_Z 1
_cell_length_a 5.397
_cell_length_b 5.397
_cell_length_c 4.364
_cell_volume 110.083
_citation_journal_id_ASTM ZAACAB
_cod_data_source_file Heumann_ZAACAB_1957_1847.cif
_cod_data_source_block Pt5Sr1
_cod_original_formula_sum 'Pt5 Sr1'
_cod_database_code 1523823

loop_
_symmetry_equiv_pos_as_xyz
x,y,z
x-y,x,z
-y,x-y,z
-x,-y,z
-x+y,-x,z
y,-x+y,z
-y,-x,-z
x-y,-y,-z
x,x-y,-z
y,x,-z
-x+y,y,-z
-x,-x+y,-z
-x,-y,-z
-x+y,-x,-z
y,-x+y,-z
x,y,-z
x-y,x,-z
-y,x-y,-z
y,x,z
-x+y,y,z
-x,-x+y,z
-y,-x,z
x-y,-y,z
x,x-y,z

loop_
_atom_site_label
_atom_site_type_symbol
_atom_site_fract_x
_atom_site_fract_y
_atom_site_fract_z
_atom_site_occupancy
_atom_site_U_iso_or_equiv
Pt2 Pt 0.5 0 0.5 1 0.0
Pt1 Pt 0.3333 0.6667 0 1 0.0
Sr1 Sr 0 0 0 1 0.0
